data_7720343
loop_
_publ_author_name
'Shulyak, Aleksandra T.'
'Lukoshkova, Anna A.'
'Selivanov, Nikita A.'
'Kubasov, Alexey S.'
'Skabitskii, Ivan V.'
'Zhdanov, Andrey P.'
'Avdeeva, Varvara V.'
'Bykov, Aleksandr Yu'
'Zhizhin, Konstantin Yu'
'Kuznetsov, Nikolay T.'

_publ_section_title
;
 Unlocking the chemistry of the octahydrotriborate anion: robust
 synthesis, structural elucidation, and unprecedented protonation
 stability of diamine-substituted derivatives.
;
_journal_issue 10
_journal_name_full 'Dalton transactions (Cambridge, England : 2003)'
_journal_page_first 4306
_journal_page_last 4318
_journal_paper_doi 10.1039/d5dt02948a
_journal_volume 55
_journal_year 2026
_chemical_formula_moiety 'C6 H20 B3 N'
_chemical_formula_sum 'C6 H20 B3 N'
_chemical_formula_weight 138.66
_space_group_crystal_system orthorhombic
_space_group_IT_number 61
_space_group_name_Hall '-P 2ac 2ab'
_space_group_name_H-M_alt 'P b c a'
_atom_sites_solution_hydrogens difmap
_audit_creation_date 2025-08-20
_audit_creation_method
;
Olex2 1.5
(compiled 2025.07.13 svn.rb7424aed for OlexSys, GUI svn.r7314)
;
_audit_update_record
;
2025-08-22 deposited with the CCDC.	2026-02-11 downloaded from the CCDC.
;
_cell_angle_alpha 90
_cell_angle_beta 90
_cell_angle_gamma 90
_cell_formula_units_Z 8
_cell_length_a 9.3751(7)
_cell_length_b 9.4843(7)
_cell_length_c 21.4916(15)
_cell_measurement_reflns_used 3420
_cell_measurement_temperature 100.00
_cell_measurement_theta_max 29.04
_cell_measurement_theta_min 2.88
_cell_volume 1911.0(2)
_computing_cell_refinement 'SAINT v8.37A (Bruker, 2015)'
_computing_data_reduction 'SAINT v8.37A (Bruker, 2015)'
_computing_molecular_graphics 'Olex2 1.5 (Dolomanov et al., 2009)'
_computing_publication_material 'Olex2 1.5 (Dolomanov et al., 2009)'
_computing_structure_refinement 'SHELXL 2018/3 (Sheldrick, 2015)'
_computing_structure_solution 'SHELXT 2014/5 (Sheldrick, 2014)'
_diffrn_ambient_temperature 100.00
_diffrn_measured_fraction_theta_full 0.999
_diffrn_measured_fraction_theta_max 0.999
_diffrn_measurement_device_type 'Bruker D8 Venture'
_diffrn_measurement_method '\f and \w scans'
_diffrn_radiation_type MoK\a
_diffrn_radiation_wavelength 0.71073
_diffrn_reflns_av_R_equivalents 0.0809
_diffrn_reflns_av_unetI/netI 0.0408
_diffrn_reflns_Laue_measured_fraction_full 0.999
_diffrn_reflns_Laue_measured_fraction_max 0.999
_diffrn_reflns_limit_h_max 12
_diffrn_reflns_limit_h_min -12
_diffrn_reflns_limit_k_max 12
_diffrn_reflns_limit_k_min -12
_diffrn_reflns_limit_l_max 28
_diffrn_reflns_limit_l_min -28
_diffrn_reflns_number 23559
_diffrn_reflns_point_group_measured_fraction_full 0.999
_diffrn_reflns_point_group_measured_fraction_max 0.999
_diffrn_reflns_theta_full 25.242
_diffrn_reflns_theta_max 27.987
_diffrn_reflns_theta_min 1.895
_exptl_absorpt_coefficient_mu 0.051
_exptl_absorpt_correction_T_max 0.7459
_exptl_absorpt_correction_T_min 0.6623
_exptl_absorpt_correction_type multi-scan
_exptl_absorpt_process_details
;
SADABS-2016/2 (Bruker,2016/2) was used for absorption correction.
wR2(int) was 0.1238 before and 0.0509 after correction.
The Ratio of minimum to maximum transmission is 0.8879.
The \l/2 correction factor is Not present.
;
_exptl_crystal_colour colourless
_exptl_crystal_colour_primary colourless
_exptl_crystal_density_diffrn 0.964
_exptl_crystal_description plate
_exptl_crystal_F_000 624
_exptl_crystal_size_max 0.2
_exptl_crystal_size_mid 0.12
_exptl_crystal_size_min 0.001
_refine_diff_density_max 0.183
_refine_diff_density_min -0.222
_refine_diff_density_rms 0.042
_refine_ls_extinction_method none
_refine_ls_goodness_of_fit_ref 1.041
_refine_ls_hydrogen_treatment refxyz
_refine_ls_matrix_type full
_refine_ls_number_parameters 153
_refine_ls_number_reflns 2308
_refine_ls_number_restraints 0
_refine_ls_restrained_S_all 1.041
_refine_ls_R_factor_all 0.0719
_refine_ls_R_factor_gt 0.0525
_refine_ls_shift/su_max 0.000
_refine_ls_shift/su_mean 0.000
_refine_ls_structure_factor_coef Fsqd
_refine_ls_weighting_details 'w=1/[\s^2^(Fo^2^)+(0.0533P)^2^+0.6742P] where P=(Fo^2^+2Fc^2^)/3'
_refine_ls_weighting_scheme calc
_refine_ls_wR_factor_gt 0.1200
_refine_ls_wR_factor_ref 0.1317
_reflns_Friedel_coverage 0.000
_reflns_number_gt 1776
_reflns_number_total 2308
_reflns_threshold_expression 'I > 2\s(I)'
_cod_data_source_file d5dt02948a2.cif
_cod_data_source_block mo_25kub275_0m_a
_cod_depositor_comments 'Adding full bibliography for 7720341--7720345.cif.'
_cod_database_code 7720343
_shelx_shelxl_version_number 2018/3
_shelx_space_group_comment
;
The symmetry employed for this shelxl refinement is uniquely defined
by the following loop, which should always be used as a source of
symmetry information in preference to the above space-group names.
They are only intended as comments.
;
_shelx_estimated_absorpt_t_max 1.000
_shelx_estimated_absorpt_t_min 0.990
_olex2_refinement_description
;
;
_olex2_submission_special_instructions 'No special instructions were received'

loop_
_space_group_symop_operation_xyz
'x, y, z'
'-x+1/2, -y, z+1/2'
'-x, y+1/2, -z+1/2'
'x+1/2, -y+1/2, -z'
'-x, -y, -z'
'x-1/2, y, -z-1/2'
'x, -y-1/2, z-1/2'
'-x-1/2, y-1/2, z'

loop_
_atom_site_label
_atom_site_type_symbol
_atom_site_fract_x
_atom_site_fract_y
_atom_site_fract_z
_atom_site_U_iso_or_equiv
_atom_site_adp_type
_atom_site_occupancy
_atom_site_site_symmetry_order
_atom_site_calc_flag
_atom_site_refinement_flags_posn
_atom_site_refinement_flags_adp
_atom_site_refinement_flags_occupancy
_atom_site_disorder_assembly
_atom_site_disorder_group
N1 N 0.51800(12) 0.78056(13) 0.45279(5) 0.0216(3) Uani 1 1 d . . . . .
H1A H 0.4391(17) 0.7265(17) 0.4667(7) 0.026 Uiso 1 1 d . U . . .
H1B H 0.4830(17) 0.8657(18) 0.4428(7) 0.026 Uiso 1 1 d . U . . .
C1 C 0.57104(14) 0.70869(14) 0.39481(6) 0.0206(3) Uani 1 1 d . . . . .
H1 H 0.6208(16) 0.6246(17) 0.4104(7) 0.025 Uiso 1 1 d . U . . .
C2 C 0.44773(14) 0.66355(15) 0.35331(6) 0.0222(3) Uani 1 1 d . . . . .
H2A H 0.3952(16) 0.7515(17) 0.3385(7) 0.027 Uiso 1 1 d . U . . .
H2B H 0.3842(16) 0.6077(17) 0.3768(7) 0.027 Uiso 1 1 d . U . . .
C3 C 0.50603(15) 0.58209(15) 0.29757(6) 0.0256(3) Uani 1 1 d . . . . .
H3A H 0.5543(17) 0.4952(18) 0.3128(7) 0.031 Uiso 1 1 d . U . . .
H3B H 0.4249(17) 0.5488(17) 0.2700(7) 0.031 Uiso 1 1 d . U . . .
C4 C 0.61131(16) 0.67164(17) 0.26073(7) 0.0276(3) Uani 1 1 d . . . . .
H4A H 0.5614(17) 0.7574(18) 0.2424(8) 0.033 Uiso 1 1 d . U . . .
H4B H 0.6497(17) 0.6185(18) 0.2253(7) 0.033 Uiso 1 1 d . U . . .
C5 C 0.73093(15) 0.72701(17) 0.30241(7) 0.0278(3) Uani 1 1 d . . . . .
H5A H 0.7951(18) 0.7941(17) 0.2783(7) 0.033 Uiso 1 1 d . U . . .
H5B H 0.7917(18) 0.6472(18) 0.3166(7) 0.033 Uiso 1 1 d . U . . .
C6 C 0.67318(15) 0.80459(15) 0.35951(6) 0.0239(3) Uani 1 1 d . . . . .
H6A H 0.7524(18) 0.8343(16) 0.3866(7) 0.029 Uiso 1 1 d . U . . .
H6B H 0.6190(17) 0.8908(17) 0.3460(7) 0.029 Uiso 1 1 d . U . . .
B1 B 0.62907(16) 0.79594(17) 0.50831(7) 0.0231(3) Uani 1 1 d . . . . .
H1C H 0.7080(16) 0.8761(16) 0.4992(6) 0.028 Uiso 1 1 d . U . . .
H1D H 0.6917(17) 0.6890(16) 0.5109(7) 0.028 Uiso 1 1 d . U . . .
B2 B 0.53880(17) 0.86668(17) 0.57641(7) 0.0248(3) Uani 1 1 d . . . . .
H2C H 0.4334(17) 0.9052(17) 0.5564(7) 0.030 Uiso 1 1 d . U . . .
H2D H 0.6056(16) 0.9477(17) 0.6035(7) 0.030 Uiso 1 1 d . U . . .
H2E H 0.5100(18) 0.7749(17) 0.6136(8) 0.036(4) Uiso 1 1 d . . . . .
B3 B 0.58715(18) 0.68824(17) 0.57500(8) 0.0269(4) Uani 1 1 d . . . . .
H3C H 0.507(2) 0.6037(19) 0.5600(8) 0.047(5) Uiso 1 1 d . . . . .
H3D H 0.678(2) 0.656(2) 0.6076(9) 0.056 Uiso 1 1 d . U . . .

loop_
_atom_site_aniso_label
_atom_site_aniso_U_11
_atom_site_aniso_U_22
_atom_site_aniso_U_33
_atom_site_aniso_U_23
_atom_site_aniso_U_13
_atom_site_aniso_U_12
N1 0.0182(6) 0.0240(6) 0.0226(6) 0.0004(5) 0.0011(4) 0.0002(5)
C1 0.0183(6) 0.0207(6) 0.0229(6) -0.0011(5) -0.0002(5) 0.0014(5)
C2 0.0190(6) 0.0224(7) 0.0251(6) 0.0012(5) -0.0009(5) -0.0015(5)
C3 0.0247(7) 0.0246(7) 0.0274(7) -0.0035(6) -0.0050(6) 0.0025(6)
C4 0.0253(7) 0.0330(8) 0.0244(7) -0.0041(6) -0.0004(6) 0.0006(6)
C5 0.0210(7) 0.0363(8) 0.0261(7) -0.0046(6) 0.0023(5) -0.0009(6)
C6 0.0201(7) 0.0256(7) 0.0260(7) -0.0018(6) 0.0029(5) -0.0025(6)
B1 0.0182(7) 0.0257(8) 0.0252(7) 0.0004(6) -0.0010(6) -0.0008(6)
B2 0.0242(8) 0.0244(8) 0.0258(7) -0.0010(6) 0.0004(6) 0.0014(6)
B3 0.0258(8) 0.0238(8) 0.0312(8) 0.0029(7) -0.0034(7) -0.0008(6)

loop_
_atom_type_symbol
_atom_type_description
_atom_type_scat_dispersion_real
_atom_type_scat_dispersion_imag
_atom_type_scat_source
C C 0.0033 0.0016 'International Tables Vol C Tables 4.2.6.8 and 6.1.1.4'
H H 0.0000 0.0000 'International Tables Vol C Tables 4.2.6.8 and 6.1.1.4'
B B 0.0013 0.0007 'International Tables Vol C Tables 4.2.6.8 and 6.1.1.4'
N N 0.0061 0.0033 'International Tables Vol C Tables 4.2.6.8 and 6.1.1.4'

loop_
_geom_angle_atom_site_label_1
_geom_angle_atom_site_label_2
_geom_angle_atom_site_label_3
_geom_angle
_geom_angle_site_symmetry_1
_geom_angle_site_symmetry_3
_geom_angle_publ_flag
H1A N1 H1B 106.1(14) . . ?
C1 N1 H1A 105.9(9) . . ?
C1 N1 H1B 109.2(10) . . ?
C1 N1 B1 116.52(10) . . ?
B1 N1 H1A 108.9(9) . . ?
B1 N1 H1B 109.7(10) . . ?
N1 C1 H1 104.0(9) . . ?
N1 C1 C2 111.21(10) . . ?
N1 C1 C6 110.47(11) . . ?
C2 C1 H1 109.4(9) . . ?
C2 C1 C6 110.72(11) . . ?
C6 C1 H1 110.9(9) . . ?
C1 C2 H2A 108.6(9) . . ?
C1 C2 H2B 108.9(9) . . ?
C1 C2 C3 109.29(11) . . ?
H2A C2 H2B 108.7(12) . . ?
C3 C2 H2A 110.0(8) . . ?
C3 C2 H2B 111.3(10) . . ?
C2 C3 H3A 108.9(9) . . ?
C2 C3 H3B 110.4(9) . . ?
H3A C3 H3B 106.0(13) . . ?
C4 C3 C2 110.95(12) . . ?
C4 C3 H3A 109.7(9) . . ?
C4 C3 H3B 110.8(9) . . ?
C3 C4 H4A 110.4(9) . . ?
C3 C4 H4B 110.8(10) . . ?
C3 C4 C5 111.24(12) . . ?
H4A C4 H4B 106.1(13) . . ?
C5 C4 H4A 106.9(9) . . ?
C5 C4 H4B 111.2(10) . . ?
C4 C5 H5A 110.5(9) . . ?
C4 C5 H5B 109.8(9) . . ?
C4 C5 C6 112.07(12) . . ?
H5A C5 H5B 107.1(13) . . ?
C6 C5 H5A 108.4(9) . . ?
C6 C5 H5B 108.8(9) . . ?
C1 C6 C5 109.56(12) . . ?
C1 C6 H6A 110.5(9) . . ?
C1 C6 H6B 108.1(9) . . ?
C5 C6 H6A 110.2(9) . . ?
C5 C6 H6B 109.8(9) . . ?
H6A C6 H6B 108.6(13) . . ?
N1 B1 H1C 112.2(8) . . ?
N1 B1 H1D 106.5(7) . . ?
N1 B1 B2 109.45(11) . . ?
N1 B1 B3 113.68(11) . . ?
H1C B1 H1D 105.9(11) . . ?
B2 B1 H1C 101.8(8) . . ?
B2 B1 H1D 120.9(7) . . ?
B3 B1 H1C 133.9(8) . . ?
B3 B1 H1D 65.3(7) . . ?
B3 B1 B2 57.86(9) . . ?
B1 B2 H2C 102.6(8) . . ?
B1 B2 H2D 113.6(8) . . ?
B1 B2 H2E 111.7(8) . . ?
H2C B2 H2D 116.8(11) . . ?
H2C B2 H2E 106.7(11) . . ?
H2D B2 H2E 105.5(11) . . ?
B3 B2 B1 60.63(9) . . ?
B3 B2 H2C 121.9(8) . . ?
B3 B2 H2D 120.9(8) . . ?
B3 B2 H2E 51.3(8) . . ?
B1 B3 H2E 104.8(7) . . ?
B1 B3 H3C 108.4(9) . . ?
B1 B3 H3D 118.3(10) . . ?
B2 B3 B1 61.52(9) . . ?
B2 B3 H2E 43.6(7) . . ?
B2 B3 H3C 120.7(9) . . ?
B2 B3 H3D 116.0(10) . . ?
H2E B3 H3C 104.1(12) . . ?
H2E B3 H3D 100.5(12) . . ?
H3C B3 H3D 118.5(13) . . ?

loop_
_geom_bond_atom_site_label_1
_geom_bond_atom_site_label_2
_geom_bond_distance
_geom_bond_site_symmetry_2
_geom_bond_publ_flag
N1 H1A 0.948(16) . y
N1 H1B 0.898(17) . y
N1 C1 1.5049(17) . ?
N1 B1 1.5904(19) . ?
C1 H1 0.983(16) . y
C1 C2 1.5215(18) . ?
C1 C6 1.5231(18) . ?
C2 H2A 1.019(16) . y
C2 H2B 0.944(16) . y
C2 C3 1.5267(19) . ?
C3 H3A 0.996(17) . y
C3 H3B 1.015(16) . y
C3 C4 1.524(2) . ?
C4 H4A 1.018(17) . y
C4 H4B 0.982(17) . y
C4 C5 1.528(2) . ?
C5 H5A 1.017(17) . y
C5 H5B 0.995(17) . y
C5 C6 1.5298(19) . ?
C6 H6A 0.985(16) . y
C6 H6B 1.005(16) . y
B1 H1C 1.079(15) . y
B1 H1D 1.174(15) . y
B1 B2 1.819(2) . ?
B1 B3 1.803(2) . ?
B2 H2C 1.138(16) . y
B2 H2D 1.150(16) . y
B2 H2E 1.212(16) . y
B2 B3 1.752(2) . ?
B3 H2E 1.373(17) . y
B3 H3C 1.147(19) . y
B3 H3D 1.147(19) . y

loop_
_geom_torsion_atom_site_label_1
_geom_torsion_atom_site_label_2
_geom_torsion_atom_site_label_3
_geom_torsion_atom_site_label_4
_geom_torsion
_geom_torsion_site_symmetry_1
_geom_torsion_site_symmetry_2
_geom_torsion_site_symmetry_3
_geom_torsion_site_symmetry_4
_geom_torsion_publ_flag
N1 C1 C2 C3 -175.98(11) . . . . ?
N1 C1 C6 C5 177.44(11) . . . . ?
N1 B1 B2 B3 106.33(12) . . . . ?
N1 B1 B3 B2 -98.85(12) . . . . ?
C1 N1 B1 B2 -173.58(11) . . . . ?
C1 N1 B1 B3 -111.05(13) . . . . ?
C1 C2 C3 C4 -58.36(15) . . . . ?
C2 C1 C6 C5 -58.92(15) . . . . ?
C2 C3 C4 C5 54.90(16) . . . . ?
C3 C4 C5 C6 -53.49(17) . . . . ?
C4 C5 C6 C1 55.04(16) . . . . ?
C6 C1 C2 C3 60.81(14) . . . . ?
B1 N1 C1 C2 163.91(11) . . . . ?
B1 N1 C1 C6 -72.73(15) . . . . ?
